data_7103262
loop_
_publ_author_name
'Ju, Jungjae'
'Park, Mira'
'Suk, Jae-Min'
'Lah, Myoung Soo'
'Jeong, Kyu-Sung'

_publ_section_title
;
 An anion receptor with NH and OH groups for hydrogen bonds.
;
_journal_issue 30
_journal_name_full 'Chemical communications (Cambridge, England)'
_journal_page_first 3546
_journal_page_last 3548
_journal_paper_doi 10.1039/b804284e
_journal_year 2008
_chemical_formula_moiety '(C36 H40 N2 O2), (C16 H36 Cl1 N1), (C0.25 H0.5 Cl0.5)'
_chemical_formula_sum 'C52.25 H76.5 Cl1.5 N3 O2'
_chemical_formula_weight 831.84
_chemical_name_systematic
;
?
;
_space_group_IT_number 2
_symmetry_cell_setting triclinic
_symmetry_space_group_name_Hall '-P 1'
_symmetry_space_group_name_H-M 'P -1'
_atom_sites_solution_hydrogens geom
_atom_sites_solution_primary direct
_atom_sites_solution_secondary difmap
_audit_creation_method SHELXL-97
_cell_angle_alpha 112.499(2)
_cell_angle_beta 90.721(3)
_cell_angle_gamma 111.326(2)
_cell_formula_units_Z 4
_cell_length_a 16.103(2)
_cell_length_b 17.066(2)
_cell_length_c 22.027(3)
_cell_measurement_reflns_used 5463
_cell_measurement_temperature 173(2)
_cell_measurement_theta_max 27.95
_cell_measurement_theta_min 2.33
_cell_volume 5128.2(13)
_computing_cell_refinement 'Bruker SAINT'
_computing_data_collection 'Bruker SMART'
_computing_data_reduction 'Bruker SAINT'
_computing_molecular_graphics ORTEP3
_computing_publication_material WinGX
_computing_structure_refinement 'Bruker SHELXTL'
_computing_structure_solution 'Bruker SHELXTL'
_diffrn_ambient_temperature 173(2)
_diffrn_measured_fraction_theta_full 0.975
_diffrn_measured_fraction_theta_max 0.975
_diffrn_measurement_device_type 'CCD area detector'
_diffrn_measurement_method 'omega scans'
_diffrn_radiation_monochromator graphite
_diffrn_radiation_source 'fine-focus sealed tube'
_diffrn_radiation_type MoK\a
_diffrn_radiation_wavelength 0.71073
_diffrn_reflns_av_R_equivalents 0.0229
_diffrn_reflns_av_sigmaI/netI 0.0512
_diffrn_reflns_limit_h_max 19
_diffrn_reflns_limit_h_min -12
_diffrn_reflns_limit_k_max 18
_diffrn_reflns_limit_k_min -20
_diffrn_reflns_limit_l_max 26
_diffrn_reflns_limit_l_min -25
_diffrn_reflns_number 26506
_diffrn_reflns_theta_full 25.00
_diffrn_reflns_theta_max 25.00
_diffrn_reflns_theta_min 1.35
_exptl_absorpt_coefficient_mu 0.140
_exptl_absorpt_correction_T_max 0.9424
_exptl_absorpt_correction_T_min 0.8788
_exptl_absorpt_correction_type multi-scan
_exptl_absorpt_process_details 'Bruker SADABS'
_exptl_crystal_colour 'pale brown'
_exptl_crystal_density_diffrn 1.077
_exptl_crystal_density_method 'not measured'
_exptl_crystal_description block
_exptl_crystal_F_000 1810
_exptl_crystal_size_max 0.95
_exptl_crystal_size_mid 0.75
_exptl_crystal_size_min 0.43
_refine_diff_density_max 0.669
_refine_diff_density_min -0.443
_refine_diff_density_rms 0.047
_refine_ls_extinction_method none
_refine_ls_goodness_of_fit_ref 1.042
_refine_ls_hydrogen_treatment mixed
_refine_ls_matrix_type full
_refine_ls_number_parameters 1160
_refine_ls_number_reflns 17623
_refine_ls_number_restraints 10
_refine_ls_restrained_S_all 1.045
_refine_ls_R_factor_all 0.0921
_refine_ls_R_factor_gt 0.0655
_refine_ls_shift/su_max 0.000
_refine_ls_shift/su_mean 0.000
_refine_ls_structure_factor_coef Fsqd
_refine_ls_weighting_details 'calc w=1/[\s^2^(Fo^2^)+(0.0601P)^2^+5.2271P] where P=(Fo^2^+2Fc^2^)/3'
_refine_ls_weighting_scheme calc
_refine_ls_wR_factor_gt 0.1571
_refine_ls_wR_factor_ref 0.1708
_reflns_number_gt 12486
_reflns_number_total 17623
_reflns_threshold_expression >2sigma(I)
_cod_data_source_file b804284e.txt
_cod_data_source_block o7_31tr
_cod_depositor_comments
;
The following automatic conversions were performed:
'_symmetry_cell_setting' value 'Triclinic' changed to 'triclinic'
according to '/home/saulius/struct/CIF-dictionaries/cif_core.dic'
dictionary named 'cif_core.dic' version 2.4.1 from
2010-06-29.

'_exptl_absorpt_correction_type' value 'Multi-scan' changed
to 'multi-scan' according to
'/home/saulius/struct/CIF-dictionaries/cif_core.dic' dictionary named
'cif_core.dic' version 2.4.1 from 2010-06-29.

Automatic conversion script
Id: cif_fix_enum 1527 2010-12-29 10:47:43Z saulius 
;
_cod_original_sg_symbol_H-M P-1
_cod_original_formula_sum 'C52.25 H76.50 Cl1.50 N3 O2'
_cod_database_code 7103262

loop_
_symmetry_equiv_pos_as_xyz
'x, y, z'
'-x, -y, -z'

loop_
_atom_site_label
_atom_site_type_symbol
_atom_site_fract_x
_atom_site_fract_y
_atom_site_fract_z
_atom_site_U_iso_or_equiv
_atom_site_adp_type
_atom_site_occupancy
_atom_site_symmetry_multiplicity
_atom_site_calc_flag
_atom_site_refinement_flags
_atom_site_disorder_assembly
_atom_site_disorder_group
Cl1A Cl 0.27035(6) 0.51563(5) 0.06908(4) 0.0520(2) Uani 1 1 d . . .
O1A O 0.2917(2) 0.67166(17) 0.02247(12) 0.0634(7) Uani 1 1 d . . .
H1OA H 0.285(3) 0.629(3) 0.038(2) 0.095 Uiso 1 1 d . . .
O2A O 0.14403(14) 0.32778(15) -0.04618(10) 0.0402(5) Uani 1 1 d . . .
H2OA H 0.180(2) 0.379(3) -0.0137(18) 0.060 Uiso 1 1 d . . .
N1A N 0.42021(15) 0.64306(15) 0.20227(12) 0.0286(5) Uani 1 1 d . . .
H1A H 0.380(2) 0.621(2) 0.1660(15) 0.034 Uiso 1 1 d . . .
N2A N 0.31434(14) 0.42933(15) 0.16427(11) 0.0256(5) Uani 1 1 d . . .
H2A H 0.2905(19) 0.4417(19) 0.1329(14) 0.031 Uiso 1 1 d . . .
C1A C 0.48563(17) 0.73089(18) 0.23492(14) 0.0288(6) Uani 1 1 d . . .
C2A C 0.49810(19) 0.80921(19) 0.22305(15) 0.0329(7) Uani 1 1 d . . .
C3A C 0.5706(2) 0.8905(2) 0.26362(16) 0.0375(7) Uani 1 1 d . . .
H3A H 0.5804 0.9447 0.2569 0.045 Uiso 1 1 calc R . .
C4A C 0.63004(19) 0.89666(19) 0.31396(15) 0.0355(7) Uani 1 1 d . A .
C5A C 0.61531(18) 0.81772(18) 0.32455(14) 0.0324(6) Uani 1 1 d . . .
H5A H 0.6545 0.8206 0.3587 0.039 Uiso 1 1 calc R . .
C6A C 0.54297(18) 0.73394(18) 0.28514(14) 0.0293(6) Uani 1 1 d . . .
C7A C 0.50942(17) 0.64123(18) 0.28245(13) 0.0272(6) Uani 1 1 d . . .
C8A C 0.53538(18) 0.60009(18) 0.31999(14) 0.0306(6) Uani 1 1 d . . .
H8A H 0.5867 0.6356 0.3548 0.037 Uiso 1 1 calc R . .
C9A C 0.48622(18) 0.50870(18) 0.30593(13) 0.0281(6) Uani 1 1 d . . .
H9A H 0.5029 0.4814 0.3317 0.034 Uiso 1 1 calc R . .
C10A C 0.41084(17) 0.45485(17) 0.25317(13) 0.0260(6) Uani 1 1 d . . .
C11A C 0.34683(17) 0.35874(18) 0.22488(13) 0.0256(6) Uani 1 1 d . . .
C12A C 0.33399(18) 0.28261(18) 0.23926(13) 0.0286(6) Uani 1 1 d . . .
H12A H 0.3721 0.2897 0.2760 0.034 Uiso 1 1 calc R . .
C13A C 0.26607(18) 0.19654(18) 0.20042(13) 0.0288(6) Uani 1 1 d . . .
C14A C 0.21112(18) 0.18735(18) 0.14607(13) 0.0280(6) Uani 1 1 d . . .
H14A H 0.1648 0.1285 0.1194 0.034 Uiso 1 1 calc R . .
C15A C 0.22175(17) 0.26099(17) 0.12969(13) 0.0249(6) Uani 1 1 d . . .
C16A C 0.29004(17) 0.34708(17) 0.17010(13) 0.0250(6) Uani 1 1 d . . .
C17A C 0.38639(17) 0.49452(17) 0.21430(13) 0.0253(6) Uani 1 1 d . . .
C18A C 0.43447(18) 0.58837(18) 0.23027(13) 0.0268(6) Uani 1 1 d . . .
C19A C 0.4359(2) 0.8004(2) 0.17145(16) 0.0372(7) Uani 1 1 d . . .
C20A C 0.3781(2) 0.7832(2) 0.12818(17) 0.0462(8) Uani 1 1 d . . .
C21A C 0.3027(3) 0.7567(3) 0.07529(19) 0.0676(12) Uani 1 1 d . . .
C22A C 0.16725(17) 0.25332(17) 0.07368(13) 0.0255(6) Uani 1 1 d . . .
C23A C 0.12717(18) 0.25770(18) 0.02990(13) 0.0281(6) Uani 1 1 d . . .
C24A C 0.07924(19) 0.2709(2) -0.02086(14) 0.0355(7) Uani 1 1 d . . .
C25A C 0.7068(2) 0.9904(2) 0.35722(17) 0.0425(8) Uani 1 1 d D . .
C261 C 0.7590(4) 1.0357(4) 0.3157(3) 0.083(2) Uani 0.784(7) 1 d P A 1
H26A H 0.7197 1.0519 0.2926 0.124 Uiso 0.784(7) 1 calc PR A 1
H26B H 0.7804 0.9931 0.2828 0.124 Uiso 0.784(7) 1 calc PR A 1
H26C H 0.8109 1.0919 0.3445 0.124 Uiso 0.784(7) 1 calc PR A 1
C271 C 0.6638(3) 1.0534(3) 0.4060(3) 0.0672(18) Uani 0.784(7) 1 d P A 1
H27A H 0.6323 1.0238 0.4343 0.101 Uiso 0.784(7) 1 calc PR A 1
H27B H 0.6206 1.0619 0.3801 0.101 Uiso 0.784(7) 1 calc PR A 1
H27C H 0.7117 1.1136 0.4342 0.101 Uiso 0.784(7) 1 calc PR A 1
C281 C 0.7741(3) 0.9837(3) 0.4042(3) 0.0557(16) Uani 0.784(7) 1 d P A 1
H28A H 0.8217 1.0452 0.4300 0.084 Uiso 0.784(7) 1 calc PR A 1
H28B H 0.8015 0.9420 0.3775 0.084 Uiso 0.784(7) 1 calc PR A 1
H28C H 0.7416 0.9595 0.4348 0.084 Uiso 0.784(7) 1 calc PR A 1
C262 C 0.7155(14) 1.0614(11) 0.3251(9) 0.052(5) Uiso 0.216(7) 1 d PD A 2
H26D H 0.6667 1.0833 0.3347 0.078 Uiso 0.216(7) 1 calc PR A 2
H26E H 0.7111 1.0306 0.2767 0.078 Uiso 0.216(7) 1 calc PR A 2
H26F H 0.7742 1.1141 0.3442 0.078 Uiso 0.216(7) 1 calc PR A 2
C272 C 0.6927(13) 1.0199(14) 0.4204(9) 0.062(6) Uiso 0.216(7) 1 d P A 2
H27D H 0.7414 1.0802 0.4475 0.092 Uiso 0.216(7) 1 calc PR A 2
H27E H 0.6919 0.9753 0.4383 0.092 Uiso 0.216(7) 1 calc PR A 2
H27F H 0.6344 1.0260 0.4215 0.092 Uiso 0.216(7) 1 calc PR A 2
C282 C 0.7955(11) 0.9744(12) 0.3482(10) 0.057(5) Uiso 0.216(7) 1 d P A 2
H28D H 0.8474 1.0321 0.3749 0.085 Uiso 0.216(7) 1 calc PR A 2
H28E H 0.8013 0.9542 0.3010 0.085 Uiso 0.216(7) 1 calc PR A 2
H28F H 0.7938 0.9266 0.3631 0.085 Uiso 0.216(7) 1 calc PR A 2
C29A C 0.2559(2) 0.11250(19) 0.21498(15) 0.0357(7) Uani 1 1 d . . .
C30A C 0.2705(3) 0.1389(2) 0.28982(17) 0.0558(9) Uani 1 1 d . . .
H30A H 0.2285 0.1667 0.3101 0.084 Uiso 1 1 calc R . .
H30B H 0.3330 0.1836 0.3098 0.084 Uiso 1 1 calc R . .
H30C H 0.2595 0.0835 0.2977 0.084 Uiso 1 1 calc R . .
C31A C 0.3285(3) 0.0784(2) 0.18560(19) 0.0578(10) Uani 1 1 d . . .
H31A H 0.3244 0.0256 0.1951 0.087 Uiso 1 1 calc R . .
H31B H 0.3886 0.1284 0.2057 0.087 Uiso 1 1 calc R . .
H31C H 0.3189 0.0593 0.1372 0.087 Uiso 1 1 calc R . .
C32A C 0.1632(3) 0.0336(2) 0.1839(2) 0.0720(13) Uani 1 1 d . . .
H32A H 0.1161 0.0551 0.2015 0.108 Uiso 1 1 calc R . .
H32B H 0.1596 -0.0179 0.1949 0.108 Uiso 1 1 calc R . .
H32C H 0.1542 0.0129 0.1353 0.108 Uiso 1 1 calc R . .
C33A C 0.3247(5) 0.8259(3) 0.0435(3) 0.129(3) Uani 1 1 d . . .
H33A H 0.3849 0.8371 0.0312 0.193 Uiso 1 1 calc R . .
H33B H 0.3239 0.8842 0.0756 0.193 Uiso 1 1 calc R . .
H33C H 0.2794 0.8007 0.0035 0.193 Uiso 1 1 calc R . .
C34A C 0.2182(3) 0.7461(5) 0.1045(3) 0.143(3) Uani 1 1 d . . .
H34A H 0.1671 0.7258 0.0696 0.215 Uiso 1 1 calc R . .
H34B H 0.2255 0.8055 0.1401 0.215 Uiso 1 1 calc R . .
H34C H 0.2065 0.6999 0.1230 0.215 Uiso 1 1 calc R . .
C35A C 0.0166(2) 0.3182(3) 0.01177(18) 0.0552(9) Uani 1 1 d . . .
H35A H 0.0521 0.3763 0.0503 0.083 Uiso 1 1 calc R . .
H35B H -0.0303 0.2774 0.0266 0.083 Uiso 1 1 calc R . .
H35C H -0.0119 0.3313 -0.0207 0.083 Uiso 1 1 calc R . .
C36A C 0.0278(3) 0.1801(2) -0.08047(17) 0.0635(11) Uani 1 1 d . . .
H36A H -0.0023 0.1912 -0.1134 0.095 Uiso 1 1 calc R . .
H36B H -0.0177 0.1377 -0.0660 0.095 Uiso 1 1 calc R . .
H36C H 0.0701 0.1527 -0.1006 0.095 Uiso 1 1 calc R . .
Cl1B Cl 0.80892(6) 0.53476(6) 0.37245(5) 0.0646(3) Uani 1 1 d . . .
O1B O 0.85065(16) 0.71571(16) 0.50672(12) 0.0482(6) Uani 1 1 d . . .
H1OB H 0.839(3) 0.665(3) 0.471(2) 0.072 Uiso 1 1 d . . .
O2B O 0.67718(15) 0.36745(15) 0.40116(10) 0.0413(5) Uani 1 1 d . . .
H2OB H 0.717(2) 0.415(3) 0.3931(18) 0.062 Uiso 1 1 d . . .
N1B N 1.00676(16) 0.61865(16) 0.33305(11) 0.0300(5) Uani 1 1 d . . .
H1B H 0.959(2) 0.611(2) 0.3491(15) 0.036 Uiso 1 1 d . . .
N2B N 0.89610(15) 0.40064(16) 0.26775(11) 0.0297(5) Uani 1 1 d . . .
H2B H 0.863(2) 0.424(2) 0.2932(15) 0.036 Uiso 1 1 d . . .
C1B C 1.07699(18) 0.70165(19) 0.34687(13) 0.0282(6) Uani 1 1 d . . .
C2B C 1.08683(18) 0.79082(19) 0.39018(14) 0.0307(6) Uani 1 1 d . . .
C3B C 1.16524(18) 0.86392(19) 0.39450(14) 0.0316(6) Uani 1 1 d . . .
H3B H 1.1729 0.9249 0.4235 0.038 Uiso 1 1 calc R . .
C4B C 1.23377(18) 0.85200(19) 0.35797(14) 0.0316(6) Uani 1 1 d . . .
C5B C 1.22300(18) 0.7624(2) 0.31605(14) 0.0318(6) Uani 1 1 d . . .
H5B H 1.2690 0.7528 0.2913 0.038 Uiso 1 1 calc R . .
C6B C 1.14533(18) 0.68687(19) 0.31022(13) 0.0283(6) Uani 1 1 d . . .
C7B C 1.11308(18) 0.58719(19) 0.27179(13) 0.0278(6) Uani 1 1 d . . .
C8B C 1.14895(18) 0.5298(2) 0.22561(13) 0.0313(6) Uani 1 1 d . . .
H8B H 1.2066 0.5561 0.2148 0.038 Uiso 1 1 calc R . .
C9B C 1.10023(18) 0.4360(2) 0.19642(13) 0.0306(6) Uani 1 1 d . . .
H9B H 1.1240 0.3973 0.1650 0.037 Uiso 1 1 calc R . .
C10B C 1.01482(18) 0.39657(18) 0.21272(13) 0.0267(6) Uani 1 1 d . . .
C11B C 0.94699(18) 0.30353(19) 0.19063(13) 0.0285(6) Uani 1 1 d . . .
C12B C 0.93963(19) 0.21635(19) 0.14453(14) 0.0327(7) Uani 1 1 d . . .
H12B H 0.9871 0.2114 0.1201 0.039 Uiso 1 1 calc R . .
C13B C 0.8635(2) 0.1374(2) 0.13433(14) 0.0362(7) Uani 1 1 d . . .
C14B C 0.7949(2) 0.1466(2) 0.17179(15) 0.0379(7) Uani 1 1 d . . .
H14B H 0.7432 0.0925 0.1652 0.045 Uiso 1 1 calc R . .
C15B C 0.79937(19) 0.23127(19) 0.21792(14) 0.0339(7) Uani 1 1 d . . .
C16B C 0.87569(18) 0.30923(19) 0.22608(13) 0.0292(6) Uani 1 1 d . . .
C17B C 0.97925(17) 0.45360(19) 0.25952(13) 0.0272(6) Uani 1 1 d . . .
C18B C 1.02789(17) 0.54911(18) 0.28797(13) 0.0269(6) Uani 1 1 d . . .
C19B C 1.01603(19) 0.80117(18) 0.42768(14) 0.0312(6) Uani 1 1 d . . .
C20B C 0.95303(19) 0.80012(19) 0.45599(14) 0.0339(7) Uani 1 1 d . . .
C21B C 0.8743(2) 0.7936(2) 0.49072(15) 0.0380(7) Uani 1 1 d . . .
C22B C 0.73118(19) 0.24269(19) 0.25755(14) 0.0344(7) Uani 1 1 d . . .
C23B C 0.68126(19) 0.26366(19) 0.29432(14) 0.0326(6) Uani 1 1 d . . .
C24B C 0.62240(18) 0.29391(19) 0.33995(14) 0.0314(6) Uani 1 1 d . . .
C25B C 1.31895(19) 0.9344(2) 0.36233(15) 0.0355(7) Uani 1 1 d . . .
C26B C 1.3160(2) 1.0274(2) 0.40692(17) 0.0449(8) Uani 1 1 d . . .
H26G H 1.2608 1.0306 0.3908 0.067 Uiso 1 1 calc R . .
H26H H 1.3692 1.0779 0.4056 0.067 Uiso 1 1 calc R . .
H26I H 1.3160 1.0331 0.4529 0.067 Uiso 1 1 calc R . .
C27B C 1.4029(2) 0.9288(2) 0.39016(19) 0.0509(9) Uani 1 1 d . . .
H27G H 1.3984 0.9307 0.4350 0.076 Uiso 1 1 calc R . .
H27H H 1.4571 0.9811 0.3924 0.076 Uiso 1 1 calc R . .
H27I H 1.4070 0.8708 0.3609 0.076 Uiso 1 1 calc R . .
C28B C 1.3268(2) 0.9317(2) 0.29226(16) 0.0476(8) Uani 1 1 d . . .
H28G H 1.3337 0.8749 0.2636 0.071 Uiso 1 1 calc R . .
H28H H 1.3796 0.9856 0.2951 0.071 Uiso 1 1 calc R . .
H28I H 1.2719 0.9327 0.2734 0.071 Uiso 1 1 calc R . .
C29B C 0.8509(2) 0.0416(2) 0.08180(16) 0.0475(8) Uani 1 1 d . . .
C30B C 0.9382(3) 0.0366(3) 0.0633(3) 0.0984(19) Uani 1 1 d . . .
H30D H 0.9794 0.0529 0.1034 0.148 Uiso 1 1 calc R . .
H30E H 0.9657 0.0799 0.0431 0.148 Uiso 1 1 calc R . .
H30F H 0.9268 -0.0264 0.0313 0.148 Uiso 1 1 calc R . .
C31B C 0.7892(6) 0.0213(4) 0.0203(3) 0.171(4) Uani 1 1 d . . .
H31D H 0.8221 0.0601 -0.0020 0.256 Uiso 1 1 calc R . .
H31E H 0.7362 0.0346 0.0335 0.256 Uiso 1 1 calc R . .
H31F H 0.7693 -0.0441 -0.0104 0.256 Uiso 1 1 calc R . .
C32B C 0.8052(4) -0.0327(3) 0.1047(3) 0.118(2) Uani 1 1 d . . .
H32D H 0.8007 -0.0923 0.0707 0.177 Uiso 1 1 calc R . .
H32E H 0.7444 -0.0356 0.1117 0.177 Uiso 1 1 calc R . .
H32F H 0.8406 -0.0191 0.1467 0.177 Uiso 1 1 calc R . .
C33B C 0.7940(2) 0.7824(3) 0.4460(2) 0.0595(10) Uani 1 1 d . . .
H33D H 0.7776 0.7258 0.4049 0.089 Uiso 1 1 calc R . .
H33E H 0.8105 0.8359 0.4348 0.089 Uiso 1 1 calc R . .
H33F H 0.7424 0.7783 0.4694 0.089 Uiso 1 1 calc R . .
C34B C 0.8994(3) 0.8775(2) 0.55674(18) 0.0601(10) Uani 1 1 d . . .
H34D H 0.8478 0.8708 0.5803 0.090 Uiso 1 1 calc R . .
H34E H 0.9154 0.9333 0.5485 0.090 Uiso 1 1 calc R . .
H34F H 0.9513 0.8827 0.5841 0.090 Uiso 1 1 calc R . .
C35B C 0.5669(2) 0.3288(2) 0.30870(17) 0.0458(8) Uani 1 1 d . . .
H35D H 0.5272 0.3485 0.3390 0.069 Uiso 1 1 calc R . .
H35E H 0.5300 0.2791 0.2662 0.069 Uiso 1 1 calc R . .
H35F H 0.6076 0.3814 0.3008 0.069 Uiso 1 1 calc R . .
C36B C 0.5621(2) 0.2168(2) 0.35780(17) 0.0474(8) Uani 1 1 d . . .
H36D H 0.5998 0.1989 0.3807 0.071 Uiso 1 1 calc R . .
H36E H 0.5250 0.1633 0.3170 0.071 Uiso 1 1 calc R . .
H36F H 0.5226 0.2384 0.3873 0.071 Uiso 1 1 calc R . .
N1C N 0.21660(16) 0.48866(17) 0.41167(12) 0.0379(6) Uani 1 1 d . . .
C1C C 0.1596(2) 0.4078(2) 0.34781(16) 0.0497(9) Uani 1 1 d . D .
H1C1 H 0.1299 0.4308 0.3229 0.060 Uiso 1 1 calc R . .
H1C2 H 0.2007 0.3846 0.3202 0.060 Uiso 1 1 calc R . .
C2C C 0.0877(3) 0.3275(3) 0.3550(2) 0.0753(13) Uani 1 1 d . . .
H2C1 H 0.1098 0.3199 0.3937 0.090 Uiso 1 1 calc R D .
H2C2 H 0.0331 0.3408 0.3639 0.090 Uiso 1 1 calc R . .
C3C C 0.0635(3) 0.2408(3) 0.2946(2) 0.0733(12) Uani 1 1 d . D .
H3C1 H 0.1174 0.2256 0.2886 0.088 Uiso 1 1 calc R . .
H3C2 H 0.0483 0.2516 0.2556 0.088 Uiso 1 1 calc R . .
C4C C -0.0140(3) 0.1586(3) 0.2946(3) 0.0927(15) Uani 1 1 d . . .
H4C1 H -0.0013 0.1486 0.3340 0.139 Uiso 1 1 calc R D .
H4C2 H -0.0217 0.1036 0.2542 0.139 Uiso 1 1 calc R . .
H4C3 H -0.0696 0.1697 0.2954 0.139 Uiso 1 1 calc R . .
C5C C 0.2810(2) 0.5610(2) 0.39102(15) 0.0398(7) Uani 1 1 d . D .
H5C1 H 0.3135 0.5311 0.3581 0.048 Uiso 1 1 calc R . .
H5C2 H 0.2443 0.5804 0.3680 0.048 Uiso 1 1 calc R . .
C6C C 0.3504(2) 0.6466(2) 0.44581(17) 0.0448(8) Uani 1 1 d . . .
H6C1 H 0.3963 0.6307 0.4630 0.054 Uiso 1 1 calc R D .
H6C2 H 0.3205 0.6717 0.4831 0.054 Uiso 1 1 calc R . .
C7C C 0.3962(2) 0.7190(2) 0.41953(17) 0.0458(8) Uani 1 1 d . D .
H7C1 H 0.4151 0.6896 0.3770 0.055 Uiso 1 1 calc R . .
H7C2 H 0.3519 0.7424 0.4099 0.055 Uiso 1 1 calc R . .
C8C C 0.4777(2) 0.7994(3) 0.4674(2) 0.0599(10) Uani 1 1 d . . .
H8C1 H 0.4592 0.8301 0.5091 0.090 Uiso 1 1 calc R D .
H8C2 H 0.5045 0.8435 0.4476 0.090 Uiso 1 1 calc R . .
H8C3 H 0.5224 0.7770 0.4766 0.090 Uiso 1 1 calc R . .
C9C C 0.2680(2) 0.4591(2) 0.45103(15) 0.0398(7) Uani 1 1 d . C .
H9C1 H 0.3016 0.5133 0.4934 0.048 Uiso 1 1 calc R . .
H9C2 H 0.2232 0.4118 0.4627 0.048 Uiso 1 1 calc R . .
C10C C 0.3343(2) 0.4206(2) 0.41731(17) 0.0542(9) Uani 1 1 d D . .
H10A H 0.3061 0.3795 0.3700 0.065 Uiso 1 1 calc R B 1
H10B H 0.3884 0.4728 0.4177 0.065 Uiso 1 1 calc R B 1
C11C C 0.3652(3) 0.3682(3) 0.4463(2) 0.0419(13) Uani 0.756(8) 1 d P C 1
H11A H 0.4146 0.3547 0.4243 0.050 Uiso 0.756(8) 1 calc PR C 1
H11B H 0.3144 0.3084 0.4369 0.050 Uiso 0.756(8) 1 calc PR C 1
C12C C 0.3983(3) 0.4198(3) 0.5206(2) 0.0468(14) Uani 0.756(8) 1 d P C 1
H12C H 0.4448 0.4814 0.5306 0.070 Uiso 0.756(8) 1 calc PR C 1
H12D H 0.4243 0.3857 0.5363 0.070 Uiso 0.756(8) 1 calc PR C 1
H12E H 0.3475 0.4259 0.5432 0.070 Uiso 0.756(8) 1 calc PR C 1
C21C C 0.3673(10) 0.4173(11) 0.4875(8) 0.047(4) Uiso 0.244(8) 1 d PD C 2
H21A H 0.4089 0.4798 0.5197 0.057 Uiso 0.244(8) 1 calc PR C 2
H21B H 0.3143 0.3951 0.5079 0.057 Uiso 0.244(8) 1 calc PR C 2
C22C C 0.4159(10) 0.3510(10) 0.4702(8) 0.058(5) Uiso 0.244(8) 1 d PD C 2
H22A H 0.3714 0.2872 0.4463 0.087 Uiso 0.244(8) 1 calc PR C 2
H22B H 0.4472 0.3576 0.5114 0.087 Uiso 0.244(8) 1 calc PR C 2
H22C H 0.4600 0.3660 0.4419 0.087 Uiso 0.244(8) 1 calc PR C 2
C13C C 0.1600(2) 0.5277(3) 0.46033(17) 0.0501(9) Uani 0.881(7) 1 d P D 1
H13A H 0.1241 0.4800 0.4755 0.060 Uiso 0.881(7) 1 calc PR D 1
H13B H 0.2020 0.5813 0.5000 0.060 Uiso 0.881(7) 1 calc PR D 1
C14C C 0.0973(3) 0.5578(3) 0.43440(18) 0.0476(12) Uani 0.881(7) 1 d P D 1
H14C H 0.0453 0.5029 0.4027 0.057 Uiso 0.881(7) 1 calc PR D 1
H14D H 0.1290 0.5950 0.4101 0.057 Uiso 0.881(7) 1 calc PR D 1
C15C C 0.0627(2) 0.6161(2) 0.49257(18) 0.0508(9) Uani 0.881(7) 1 d P D 1
H15A H 0.0079 0.6185 0.4739 0.061 Uiso 0.881(7) 1 calc PR D 1
H15B H 0.0443 0.5839 0.5222 0.061 Uiso 0.881(7) 1 calc PR D 1
C16C C 0.1274(4) 0.7117(3) 0.5334(3) 0.0733(15) Uani 0.881(7) 1 d P D 1
H16A H 0.1795 0.7107 0.5561 0.110 Uiso 0.881(7) 1 calc PR D 1
H16B H 0.0977 0.7439 0.5667 0.110 Uiso 0.881(7) 1 calc PR D 1
H16C H 0.1481 0.7441 0.5046 0.110 Uiso 0.881(7) 1 calc PR D 1
C23C C 0.1600(2) 0.5277(3) 0.46033(17) 0.0501(9) Uani 0.119(7) 1 d PD D 2
H23A H 0.0964 0.4825 0.4430 0.060 Uiso 0.119(7) 1 calc PR D 2
H23B H 0.1780 0.5263 0.5029 0.060 Uiso 0.119(7) 1 calc PR D 2
C24C C 0.1588(11) 0.6186(11) 0.4776(11) 0.024(7) Uiso 0.119(7) 1 d PD D 2
H24A H 0.1728 0.6370 0.4402 0.029 Uiso 0.119(7) 1 calc PR D 2
H24B H 0.2055 0.6649 0.5174 0.029 Uiso 0.119(7) 1 calc PR D 2
C25C C 0.0627(2) 0.6161(2) 0.49257(18) 0.0508(9) Uani 0.119(7) 1 d PD D 2
H25A H 0.0348 0.5731 0.5136 0.061 Uiso 0.119(7) 1 calc PR D 2
H25B H 0.0214 0.5983 0.4515 0.061 Uiso 0.119(7) 1 calc PR D 2
C26C C 0.088(3) 0.7206(17) 0.543(2) 0.090(17) Uiso 0.119(7) 1 d PD D 2
H26J H 0.1219 0.7336 0.5852 0.135 Uiso 0.119(7) 1 calc PR D 2
H26K H 0.0319 0.7307 0.5510 0.135 Uiso 0.119(7) 1 calc PR D 2
H26L H 0.1245 0.7618 0.5236 0.135 Uiso 0.119(7) 1 calc PR D 2
N1D N 0.28821(19) 0.44642(18) 0.84908(12) 0.0421(6) Uani 1 1 d . . .
C1D C 0.2421(3) 0.3643(2) 0.78297(15) 0.0514(9) Uani 1 1 d . . .
H1D1 H 0.2203 0.3859 0.7527 0.062 Uiso 1 1 calc R . .
H1D2 H 0.2878 0.3411 0.7629 0.062 Uiso 1 1 calc R . .
C2D C 0.1634(3) 0.2848(3) 0.78607(17) 0.0624(10) Uani 1 1 d . . .
H2D1 H 0.1850 0.2600 0.8141 0.075 Uiso 1 1 calc R . .
H2D2 H 0.1178 0.3072 0.8072 0.075 Uiso 1 1 calc R . .
C3D C 0.1203(4) 0.2090(3) 0.7178(2) 0.0915(15) Uani 1 1 d . . .
H3D1 H 0.1660 0.1863 0.6973 0.110 Uiso 1 1 calc R . .
H3D2 H 0.1006 0.2348 0.6897 0.110 Uiso 1 1 calc R . .
C4D C 0.0394(4) 0.1282(4) 0.7180(2) 0.115(2) Uani 1 1 d . . .
H4D1 H 0.0584 0.1016 0.7452 0.172 Uiso 1 1 calc R . .
H4D2 H 0.0148 0.0810 0.6722 0.172 Uiso 1 1 calc R . .
H4D3 H -0.0072 0.1496 0.7368 0.172 Uiso 1 1 calc R . .
C5D C 0.3298(2) 0.4202(2) 0.89676(15) 0.0410(7) Uani 1 1 d . . .
H5D1 H 0.2812 0.3695 0.9029 0.049 Uiso 1 1 calc R . .
H5D2 H 0.3525 0.4740 0.9407 0.049 Uiso 1 1 calc R . .
C6D C 0.4069(2) 0.3897(3) 0.87614(18) 0.0536(9) Uani 1 1 d . . .
H6D1 H 0.4606 0.4430 0.8777 0.064 Uiso 1 1 calc R . .
H6D2 H 0.3884 0.3416 0.8297 0.064 Uiso 1 1 calc R . .
C7D C 0.4310(3) 0.3514(3) 0.92279(19) 0.0570(10) Uani 1 1 d . . .
H7D1 H 0.4899 0.3465 0.9161 0.068 Uiso 1 1 calc R . .
H7D2 H 0.4378 0.3951 0.9696 0.068 Uiso 1 1 calc R . .
C8D C 0.3603(3) 0.2577(3) 0.9114(3) 0.0884(15) Uani 1 1 d . . .
H8D1 H 0.3045 0.2639 0.9249 0.133 Uiso 1 1 calc R . .
H8D2 H 0.3826 0.2322 0.9378 0.133 Uiso 1 1 calc R . .
H8D3 H 0.3479 0.2161 0.8639 0.133 Uiso 1 1 calc R . .
C9D C 0.2199(2) 0.4815(2) 0.88478(15) 0.0415(8) Uani 1 1 d . . .
H9D1 H 0.1766 0.4320 0.8953 0.050 Uiso 1 1 calc R . .
H9D2 H 0.2528 0.5346 0.9278 0.050 Uiso 1 1 calc R . .
C10D C 0.1659(3) 0.5117(3) 0.84802(17) 0.0574(10) Uani 1 1 d . . .
H10C H 0.1364 0.4618 0.8030 0.069 Uiso 1 1 calc R . .
H10D H 0.2066 0.5674 0.8428 0.069 Uiso 1 1 calc R . .
C11D C 0.0939(3) 0.5329(3) 0.88854(19) 0.0665(12) Uani 1 1 d . . .
H11D H 0.1232 0.5737 0.9356 0.080 Uiso 1 1 calc R . .
H11E H 0.0690 0.5671 0.8714 0.080 Uiso 1 1 calc R . .
C12D C 0.0167(3) 0.4479(4) 0.8862(3) 0.0898(15) Uani 1 1 d . . .
H12F H -0.0102 0.4050 0.8396 0.135 Uiso 1 1 calc R . .
H12G H -0.0293 0.4659 0.9094 0.135 Uiso 1 1 calc R . .
H12H H 0.0396 0.4176 0.9081 0.135 Uiso 1 1 calc R . .
C13D C 0.3599(3) 0.5200(2) 0.83389(17) 0.0510(9) Uani 1 1 d . . .
H13C H 0.3986 0.4920 0.8068 0.061 Uiso 1 1 calc R . .
H13D H 0.3292 0.5388 0.8061 0.061 Uiso 1 1 calc R . .
C14D C 0.4203(3) 0.6058(3) 0.89360(19) 0.0585(10) Uani 1 1 d . . .
H14E H 0.4605 0.5904 0.9173 0.070 Uiso 1 1 calc R . .
H14F H 0.3827 0.6295 0.9249 0.070 Uiso 1 1 calc R . .
C15D C 0.4770(3) 0.6797(3) 0.8716(2) 0.0713(12) Uani 1 1 d . . .
H15C H 0.5022 0.6510 0.8324 0.086 Uiso 1 1 calc R . .
H15D H 0.4374 0.7048 0.8575 0.086 Uiso 1 1 calc R . .
C16D C 0.5536(3) 0.7582(3) 0.9252(3) 0.0963(16) Uani 1 1 d . . .
H16D H 0.5295 0.7858 0.9648 0.144 Uiso 1 1 calc R . .
H16E H 0.5854 0.8051 0.9089 0.144 Uiso 1 1 calc R . .
H16F H 0.5959 0.7348 0.9369 0.144 Uiso 1 1 calc R . .
C1E C 0.5545(7) 0.0852(7) 0.1030(6) 0.094(4) Uani 0.50 1 d PD . .
H1E1 H 0.5397 0.1383 0.1298 0.112 Uiso 0.50 1 calc PR . .
H1E2 H 0.6187 0.1096 0.0979 0.112 Uiso 0.50 1 calc PR . .
Cl1E Cl 0.5404(5) 0.0170(6) 0.1426(5) 0.330(5) Uani 0.50 1 d PD . .
Cl2E Cl 0.4914(8) 0.0303(5) 0.0310(5) 0.325(5) Uani 0.50 1 d PD . .

loop_
_atom_site_aniso_label
_atom_site_aniso_U_11
_atom_site_aniso_U_22
_atom_site_aniso_U_33
_atom_site_aniso_U_23
_atom_site_aniso_U_13
_atom_site_aniso_U_12
Cl1A 0.0677(6) 0.0383(4) 0.0369(4) 0.0193(4) -0.0100(4) 0.0039(4)
O1A 0.109(2) 0.0453(14) 0.0366(13) 0.0136(11) -0.0007(13) 0.0363(15)
O2A 0.0448(13) 0.0426(13) 0.0281(11) 0.0156(10) 0.0038(9) 0.0111(10)
N1A 0.0259(12) 0.0257(12) 0.0320(13) 0.0112(11) 0.0030(10) 0.0089(10)
N2A 0.0265(12) 0.0246(12) 0.0264(12) 0.0110(10) 0.0022(10) 0.0103(10)
C1A 0.0246(14) 0.0249(14) 0.0345(15) 0.0112(12) 0.0075(12) 0.0083(12)
C2A 0.0326(15) 0.0292(15) 0.0421(17) 0.0177(13) 0.0121(13) 0.0147(13)
C3A 0.0378(17) 0.0264(15) 0.0532(19) 0.0202(14) 0.0141(15) 0.0140(14)
C4A 0.0307(15) 0.0271(15) 0.0469(18) 0.0136(14) 0.0119(14) 0.0113(13)
C5A 0.0266(14) 0.0281(15) 0.0367(16) 0.0100(13) 0.0039(12) 0.0085(12)
C6A 0.0284(14) 0.0269(14) 0.0318(15) 0.0109(12) 0.0089(12) 0.0116(12)
C7A 0.0251(14) 0.0247(14) 0.0265(14) 0.0073(11) 0.0044(11) 0.0078(12)
C8A 0.0255(14) 0.0289(15) 0.0293(15) 0.0084(12) -0.0004(12) 0.0064(12)
C9A 0.0290(14) 0.0280(15) 0.0295(15) 0.0132(12) 0.0034(12) 0.0124(12)
C10A 0.0252(14) 0.0242(14) 0.0274(14) 0.0089(11) 0.0061(11) 0.0106(12)
C11A 0.0223(13) 0.0266(14) 0.0265(14) 0.0088(11) 0.0042(11) 0.0105(11)
C12A 0.0281(14) 0.0293(15) 0.0291(15) 0.0115(12) 0.0017(12) 0.0131(12)
C13A 0.0286(14) 0.0270(14) 0.0315(15) 0.0119(12) 0.0059(12) 0.0120(12)
C14A 0.0245(14) 0.0221(14) 0.0300(15) 0.0060(11) 0.0020(11) 0.0066(11)
C15A 0.0242(13) 0.0251(14) 0.0268(14) 0.0095(11) 0.0062(11) 0.0125(12)
C16A 0.0247(13) 0.0243(14) 0.0289(14) 0.0119(11) 0.0077(11) 0.0121(11)
C17A 0.0243(13) 0.0249(14) 0.0245(14) 0.0075(11) 0.0060(11) 0.0103(12)
C18A 0.0292(14) 0.0254(14) 0.0287(14) 0.0118(12) 0.0094(12) 0.0133(12)
C19A 0.0415(18) 0.0296(16) 0.0470(19) 0.0182(14) 0.0105(15) 0.0186(14)
C20A 0.057(2) 0.0391(18) 0.048(2) 0.0135(16) 0.0070(18) 0.0300(17)
C21A 0.085(3) 0.059(2) 0.054(2) 0.0032(19) -0.017(2) 0.047(2)
C22A 0.0247(13) 0.0216(13) 0.0277(14) 0.0075(11) 0.0056(12) 0.0094(11)
C23A 0.0276(14) 0.0245(14) 0.0273(15) 0.0075(12) 0.0037(12) 0.0085(12)
C24A 0.0341(16) 0.0365(16) 0.0319(16) 0.0158(13) -0.0016(13) 0.0084(13)
C25A 0.0341(16) 0.0262(16) 0.057(2) 0.0147(15) 0.0059(15) 0.0040(13)
C261 0.061(4) 0.067(4) 0.074(4) 0.032(3) 0.005(3) -0.025(3)
C271 0.044(3) 0.031(3) 0.092(4) -0.004(2) 0.006(3) 0.010(2)
C281 0.041(2) 0.029(2) 0.070(4) 0.006(2) -0.009(2) 0.0008(19)
C29A 0.0396(17) 0.0270(15) 0.0375(17) 0.0140(13) -0.0015(13) 0.0098(13)
C30A 0.088(3) 0.0409(19) 0.044(2) 0.0241(16) 0.0094(19) 0.0253(19)
C31A 0.082(3) 0.043(2) 0.067(2) 0.0291(18) 0.022(2) 0.037(2)
C32A 0.065(3) 0.042(2) 0.095(3) 0.045(2) -0.024(2) -0.0103(19)
C33A 0.215(7) 0.063(3) 0.103(4) 0.024(3) -0.059(4) 0.063(4)
C34A 0.079(4) 0.196(7) 0.086(4) -0.039(4) -0.034(3) 0.088(4)
C35A 0.047(2) 0.085(3) 0.060(2) 0.045(2) 0.0128(17) 0.038(2)
C36A 0.076(3) 0.049(2) 0.042(2) 0.0195(17) -0.0230(18) 0.0000(19)
Cl1B 0.0465(5) 0.0325(4) 0.0881(7) 0.0042(4) 0.0399(5) 0.0085(4)
O1B 0.0535(14) 0.0465(14) 0.0513(14) 0.0264(11) 0.0247(12) 0.0203(12)
O2B 0.0440(13) 0.0426(13) 0.0271(11) 0.0074(10) 0.0071(9) 0.0138(10)
N1B 0.0250(12) 0.0318(13) 0.0316(13) 0.0097(10) 0.0098(10) 0.0131(11)
N2B 0.0286(12) 0.0303(13) 0.0276(12) 0.0062(10) 0.0102(10) 0.0150(11)
C1B 0.0268(14) 0.0312(15) 0.0284(14) 0.0125(12) 0.0064(12) 0.0133(12)
C2B 0.0305(15) 0.0330(15) 0.0309(15) 0.0133(13) 0.0085(12) 0.0152(13)
C3B 0.0342(15) 0.0289(15) 0.0318(15) 0.0122(12) 0.0057(12) 0.0132(13)
C4B 0.0295(15) 0.0337(16) 0.0324(15) 0.0149(13) 0.0063(12) 0.0121(13)
C5B 0.0289(15) 0.0406(17) 0.0327(15) 0.0194(13) 0.0105(12) 0.0168(13)
C6B 0.0266(14) 0.0352(15) 0.0272(14) 0.0144(12) 0.0064(11) 0.0152(13)
C7B 0.0279(14) 0.0338(15) 0.0254(14) 0.0135(12) 0.0060(11) 0.0150(12)
C8B 0.0270(14) 0.0405(17) 0.0288(15) 0.0139(13) 0.0085(12) 0.0165(13)
C9B 0.0319(15) 0.0396(17) 0.0255(14) 0.0116(13) 0.0099(12) 0.0214(14)
C10B 0.0279(14) 0.0321(15) 0.0230(14) 0.0096(12) 0.0043(11) 0.0170(12)
C11B 0.0287(14) 0.0339(15) 0.0240(14) 0.0097(12) 0.0056(11) 0.0160(13)
C12B 0.0348(16) 0.0358(16) 0.0306(15) 0.0101(13) 0.0127(13) 0.0213(14)
C13B 0.0410(17) 0.0343(16) 0.0327(16) 0.0082(13) 0.0124(13) 0.0201(14)
C14B 0.0357(16) 0.0302(16) 0.0404(17) 0.0085(13) 0.0117(14) 0.0117(13)
C15B 0.0337(16) 0.0334(16) 0.0329(16) 0.0097(13) 0.0104(13) 0.0157(13)
C16B 0.0314(15) 0.0322(15) 0.0252(14) 0.0085(12) 0.0081(12) 0.0175(13)
C17B 0.0260(14) 0.0322(15) 0.0249(14) 0.0104(12) 0.0046(11) 0.0147(12)
C18B 0.0274(14) 0.0327(15) 0.0223(13) 0.0095(12) 0.0052(11) 0.0157(12)
C19B 0.0322(15) 0.0254(14) 0.0340(15) 0.0096(12) 0.0060(13) 0.0122(12)
C20B 0.0355(16) 0.0294(15) 0.0351(16) 0.0104(13) 0.0104(13) 0.0144(13)
C21B 0.0361(16) 0.0391(17) 0.0411(17) 0.0155(14) 0.0178(14) 0.0183(14)
C22B 0.0321(15) 0.0278(15) 0.0366(16) 0.0069(13) 0.0078(13) 0.0116(13)
C23B 0.0303(15) 0.0298(15) 0.0340(16) 0.0099(13) 0.0062(13) 0.0117(13)
C24B 0.0277(14) 0.0361(16) 0.0298(15) 0.0109(13) 0.0072(12) 0.0151(13)
C25B 0.0346(16) 0.0325(16) 0.0431(17) 0.0206(14) 0.0114(13) 0.0120(13)
C26B 0.0430(18) 0.0342(17) 0.051(2) 0.0178(15) 0.0130(15) 0.0078(15)
C27B 0.0325(17) 0.048(2) 0.070(2) 0.0308(18) 0.0052(16) 0.0069(15)
C28B 0.054(2) 0.0452(19) 0.051(2) 0.0280(17) 0.0225(17) 0.0187(17)
C29B 0.052(2) 0.0377(18) 0.0448(19) 0.0045(15) 0.0171(16) 0.0224(16)
C30B 0.078(3) 0.036(2) 0.153(5) 0.008(3) 0.069(3) 0.024(2)
C31B 0.264(9) 0.140(5) 0.070(4) -0.057(4) -0.055(5) 0.149(6)
C32B 0.146(5) 0.028(2) 0.149(5) 0.015(3) 0.104(4) 0.023(3)
C33B 0.0412(19) 0.084(3) 0.071(3) 0.041(2) 0.0223(18) 0.035(2)
C34B 0.067(2) 0.055(2) 0.053(2) 0.0122(18) 0.0291(19) 0.029(2)
C35B 0.0376(17) 0.059(2) 0.050(2) 0.0276(17) 0.0113(15) 0.0241(16)
C36B 0.0464(19) 0.0459(19) 0.054(2) 0.0244(17) 0.0230(16) 0.0190(16)
N1C 0.0323(13) 0.0445(15) 0.0354(14) 0.0166(12) 0.0080(11) 0.0136(12)
C1C 0.0443(19) 0.060(2) 0.0344(18) 0.0170(16) -0.0033(15) 0.0134(17)
C2C 0.051(2) 0.076(3) 0.054(2) 0.015(2) 0.0002(19) -0.011(2)
C3C 0.078(3) 0.056(2) 0.082(3) 0.027(2) 0.003(2) 0.024(2)
C4C 0.066(3) 0.074(3) 0.099(4) 0.024(3) 0.002(3) 0.000(2)
C5C 0.0368(17) 0.0524(19) 0.0416(18) 0.0280(16) 0.0127(14) 0.0208(15)
C6C 0.0385(17) 0.049(2) 0.050(2) 0.0278(16) 0.0049(15) 0.0126(15)
C7C 0.0479(19) 0.052(2) 0.0482(19) 0.0300(17) 0.0183(16) 0.0208(17)
C8C 0.050(2) 0.056(2) 0.075(3) 0.041(2) 0.0117(19) 0.0091(18)
C9C 0.0370(16) 0.0438(18) 0.0319(16) 0.0214(14) 0.0037(13) 0.0030(14)
C10C 0.052(2) 0.052(2) 0.050(2) 0.0096(17) -0.0077(17) 0.0242(18)
C11C 0.039(2) 0.047(3) 0.041(3) 0.014(2) 0.0093(19) 0.024(2)
C12C 0.037(2) 0.054(3) 0.051(3) 0.028(2) 0.011(2) 0.013(2)
C13C 0.0377(18) 0.060(2) 0.053(2) 0.0231(18) 0.0172(16) 0.0194(17)
C14C 0.039(2) 0.063(3) 0.040(2) 0.022(2) 0.0027(17) 0.019(2)
C15C 0.0408(19) 0.052(2) 0.060(2) 0.0214(18) 0.0148(17) 0.0201(17)
C16C 0.056(3) 0.050(3) 0.088(4) 0.013(3) -0.002(3) 0.011(2)
C23C 0.0377(18) 0.060(2) 0.053(2) 0.0231(18) 0.0172(16) 0.0194(17)
C25C 0.0408(19) 0.052(2) 0.060(2) 0.0214(18) 0.0148(17) 0.0201(17)
N1D 0.0640(18) 0.0508(16) 0.0301(13) 0.0219(12) 0.0208(13) 0.0367(15)
C1D 0.081(3) 0.060(2) 0.0290(17) 0.0192(16) 0.0200(17) 0.043(2)
C2D 0.086(3) 0.059(2) 0.0353(19) 0.0121(17) 0.0109(19) 0.029(2)
C3D 0.127(4) 0.074(3) 0.044(2) 0.005(2) 0.001(3) 0.030(3)
C4D 0.135(5) 0.080(4) 0.063(3) -0.003(3) -0.012(3) 0.006(4)
C5D 0.0518(19) 0.0504(19) 0.0388(17) 0.0260(15) 0.0205(15) 0.0311(16)
C6D 0.062(2) 0.068(2) 0.060(2) 0.038(2) 0.0337(19) 0.044(2)
C7D 0.062(2) 0.077(3) 0.067(2) 0.046(2) 0.030(2) 0.048(2)
C8D 0.082(3) 0.093(3) 0.138(5) 0.080(3) 0.041(3) 0.051(3)
C9D 0.056(2) 0.053(2) 0.0317(16) 0.0203(15) 0.0148(15) 0.0356(17)
C10D 0.087(3) 0.074(3) 0.041(2) 0.0308(19) 0.0174(19) 0.057(2)
C11D 0.091(3) 0.098(3) 0.051(2) 0.038(2) 0.018(2) 0.074(3)
C12D 0.075(3) 0.131(5) 0.107(4) 0.069(4) 0.026(3) 0.068(3)
C13D 0.072(2) 0.061(2) 0.046(2) 0.0352(18) 0.0321(18) 0.039(2)
C14D 0.073(3) 0.061(2) 0.058(2) 0.035(2) 0.030(2) 0.033(2)
C15D 0.085(3) 0.069(3) 0.078(3) 0.042(2) 0.045(3) 0.036(2)
C16D 0.088(3) 0.087(3) 0.105(4) 0.044(3) 0.040(3) 0.020(3)
C1E 0.077(7) 0.058(6) 0.134(10) 0.037(6) -0.020(6) 0.019(5)
Cl1E 0.178(6) 0.275(9) 0.464(14) 0.133(10) -0.004(7) 0.038(6)
Cl2E 0.393(11) 0.183(8) 0.466(19) 0.181(11) 0.230(12) 0.133(8)

loop_
_atom_type_symbol
_atom_type_description
_atom_type_scat_dispersion_real
_atom_type_scat_dispersion_imag
_atom_type_scat_source
C C 0.0033 0.0016 'International Tables Vol C Tables 4.2.6.8 and 6.1.1.4'
H H 0.0000 0.0000 'International Tables Vol C Tables 4.2.6.8 and 6.1.1.4'
N N 0.0061 0.0033 'International Tables Vol C Tables 4.2.6.8 and 6.1.1.4'
O O 0.0106 0.0060 'International Tables Vol C Tables 4.2.6.8 and 6.1.1.4'
Cl Cl 0.1484 0.1585 'International Tables Vol C Tables 4.2.6.8 and 6.1.1.4'

loop_
_geom_angle_atom_site_label_1
_geom_angle_atom_site_label_2
_geom_angle_atom_site_label_3
_geom_angle
_geom_angle_site_symmetry_1
_geom_angle_site_symmetry_3
_geom_angle_publ_flag
C1A N1A C18A 108.1(2) . . ?
C16A N2A C17A 108.0(2) . . ?
N1A C1A C2A 128.2(3) . . ?
N1A C1A C6A 109.8(2) . . ?
C2A C1A C6A 122.1(3) . . ?
C3A C2A C1A 116.5(3) . . ?
C3A C2A C19A 125.0(3) . . ?
C1A C2A C19A 118.5(3) . . ?
C2A C3A C4A 123.5(3) . . ?
C5A C4A C3A 118.5(3) . . ?
C5A C4A C25A 122.0(3) . . ?
C3A C4A C25A 119.4(3) . . ?
C4A C5A C6A 120.4(3) . . ?
C5A C6A C1A 119.1(3) . . ?
C5A C6A C7A 134.5(3) . . ?
C1A C6A C7A 106.4(2) . . ?
C18A C7A C8A 120.2(2) . . ?
C18A C7A C6A 105.7(2) . . ?
C8A C7A C6A 134.1(2) . . ?
C9A C8A C7A 119.8(2) . . ?
C8A C9A C10A 120.4(3) . . ?
C17A C10A C9A 120.1(2) . . ?
C17A C10A C11A 105.4(2) . . ?
C9A C10A C11A 134.4(2) . . ?
C12A C11A C16A 119.1(2) . . ?
C12A C11A C10A 134.7(2) . . ?
C16A C11A C10A 106.2(2) . . ?
C13A C12A C11A 120.7(3) . . ?
C12A C13A C14A 118.7(2) . . ?
C12A C13A C29A 119.9(2) . . ?
C14A C13A C29A 121.3(2) . . ?
C15A C14A C13A 122.6(2) . . ?
C14A C15A C16A 117.5(2) . . ?
C14A C15A C22A 123.8(2) . . ?
C16A C15A C22A 118.7(2) . . ?
N2A C16A C15A 128.7(2) . . ?
N2A C16A C11A 109.8(2) . . ?
C15A C16A C11A 121.5(2) . . ?
N2A C17A C18A 130.2(2) . . ?
N2A C17A C10A 110.5(2) . . ?
C18A C17A C10A 119.3(2) . . ?
N1A C18A C17A 129.8(2) . . ?
N1A C18A C7A 110.1(2) . . ?
C17A C18A C7A 120.1(2) . . ?
C20A C19A C2A 172.4(3) . . ?
C19A C20A C21A 176.3(4) . . ?
O1A C21A C20A 109.2(3) . . ?
O1A C21A C34A 109.8(4) . . ?
C20A C21A C34A 108.5(4) . . ?
O1A C21A C33A 104.9(4) . . ?
C20A C21A C33A 111.5(4) . . ?
C34A C21A C33A 112.9(5) . . ?
C23A C22A C15A 172.5(3) . . ?
C22A C23A C24A 175.5(3) . . ?
O2A C24A C23A 109.3(2) . . ?
O2A C24A C36A 105.8(3) . . ?
C23A C24A C36A 111.4(3) . . ?
O2A C24A C35A 109.5(2) . . ?
C23A C24A C35A 109.1(2) . . ?
C36A C24A C35A 111.8(3) . . ?
C272 C25A C261 135.0(9) . . ?
C272 C25A C4A 109.9(9) . . ?
C261 C25A C4A 111.8(3) . . ?
C272 C25A C282 114.6(12) . . ?
C261 C25A C282 68.9(7) . . ?
C4A C25A C282 105.6(7) . . ?
C272 C25A C281 68.2(10) . . ?
C261 C25A C281 108.6(4) . . ?
C4A C25A C281 113.3(3) . . ?
C282 C25A C281 47.6(7) . . ?
C272 C25A C271 38.5(9) . . ?
C261 C25A C271 110.7(4) . . ?
C4A C25A C271 108.1(3) . . ?
C282 C25A C271 143.2(7) . . ?
C281 C25A C271 104.2(4) . . ?
C272 C25A C262 113.3(12) . . ?
C261 C25A C262 35.3(6) . . ?
C4A C25A C262 109.4(7) . . ?
C282 C25A C262 103.5(10) . . ?
C281 C25A C262 133.4(8) . . ?
C271 C25A C262 78.9(7) . . ?
C32A C29A C30A 108.3(3) . . ?
C32A C29A C31A 108.8(3) . . ?
C30A C29A C31A 108.5(3) . . ?
C32A C29A C13A 112.4(3) . . ?
C30A C29A C13A 111.1(2) . . ?
C31A C29A C13A 107.8(2) . . ?
C1B N1B C18B 108.4(2) . . ?
C17B N2B C16B 108.1(2) . . ?
N1B C1B C2B 129.1(2) . . ?
N1B C1B C6B 109.7(2) . . ?
C2B C1B C6B 121.2(2) . . ?
C3B C2B C1B 117.4(2) . . ?
C3B C2B C19B 124.1(2) . . ?
C1B C2B C19B 118.6(2) . . ?
C2B C3B C4B 123.0(3) . . ?
C5B C4B C3B 118.5(3) . . ?
C5B C4B C25B 119.6(2) . . ?
C3B C4B C25B 122.0(2) . . ?
C6B C5B C4B 120.5(2) . . ?
C5B C6B C1B 119.5(2) . . ?
C5B C6B C7B 134.3(2) . . ?
C1B C6B C7B 106.2(2) . . ?
C18B C7B C8B 120.6(3) . . ?
C18B C7B C6B 105.7(2) . . ?
C8B C7B C6B 133.6(2) . . ?
C9B C8B C7B 119.6(2) . . ?
C8B C9B C10B 120.4(2) . . ?
C17B C10B C9B 120.2(2) . . ?
C17B C10B C11B 105.6(2) . . ?
C9B C10B C11B 134.2(2) . . ?
C12B C11B C16B 118.7(3) . . ?
C12B C11B C10B 134.4(2) . . ?
C16B C11B C10B 106.9(2) . . ?
C13B C12B C11B 120.5(2) . . ?
C12B C13B C14B 118.6(3) . . ?
C12B C13B C29B 122.0(3) . . ?
C14B C13B C29B 119.4(3) . . ?
C15B C14B C13B 122.9(3) . . ?
C14B C15B C16B 117.2(2) . . ?
C14B C15B C22B 124.1(3) . . ?
C16B C15B C22B 118.7(2) . . ?
N2B C16B C15B 128.6(2) . . ?
N2B C16B C11B 109.2(2) . . ?
C15B C16B C11B 122.2(2) . . ?
N2B C17B C18B 130.5(2) . . ?
N2B C17B C10B 110.1(2) . . ?
C18B C17B C10B 119.4(2) . . ?
N1B C18B C17B 130.2(2) . . ?
N1B C18B C7B 110.0(2) . . ?
C17B C18B C7B 119.8(2) . . ?
C20B C19B C2B 173.3(3) . . ?
C19B C20B C21B 176.8(3) . . ?
O1B C21B C20B 109.0(2) . . ?
O1B C21B C34B 106.1(3) . . ?
C20B C21B C34B 110.3(3) . . ?
O1B C21B C33B 109.6(3) . . ?
C20B C21B C33B 110.1(3) . . ?
C34B C21B C33B 111.7(3) . . ?
C23B C22B C15B 171.8(3) . . ?
C22B C23B C24B 177.3(3) . . ?
O2B C24B C23B 109.2(2) . . ?
O2B C24B C36B 106.4(2) . . ?
C23B C24B C36B 111.3(2) . . ?
O2B C24B C35B 109.0(2) . . ?
C23B C24B C35B 109.5(2) . . ?
C36B C24B C35B 111.4(2) . . ?
C27B C25B C26B 108.7(3) . . ?
C27B C25B C28B 109.1(3) . . ?
C26B C25B C28B 107.8(2) . . ?
C27B C25B C4B 109.8(2) . . ?
C26B C25B C4B 112.2(2) . . ?
C28B C25B C4B 109.2(2) . . ?
C32B C29B C30B 108.3(4) . . ?
C32B C29B C31B 107.0(5) . . ?
C30B C29B C31B 109.3(4) . . ?
C32B C29B C13B 111.9(3) . . ?
C30B C29B C13B 112.6(3) . . ?
C31B C29B C13B 107.5(3) . . ?
C1C N1C C9C 111.0(2) . . ?
C1C N1C C5C 106.3(2) . . ?
C9C N1C C5C 111.4(2) . . ?
C1C N1C C13C 113.1(2) . . ?
C9C N1C C13C 103.5(2) . . ?
C5C N1C C13C 111.7(2) . . ?
C2C C1C N1C 116.6(3) . . ?
C3C C2C C1C 111.8(3) . . ?
C2C C3C C4C 115.7(4) . . ?
C6C C5C N1C 116.8(2) . . ?
C5C C6C C7C 110.1(3) . . ?
C8C C7C C6C 113.3(3) . . ?
C10C C9C N1C 116.8(2) . . ?
C11C C10C C9C 116.8(3) . . ?
C11C C10C C21C 35.0(5) . . ?
C9C C10C C21C 89.2(6) . . ?
C10C C11C C12C 112.8(4) . . ?
C22C C21C C10C 107.8(11) . . ?
C14C C13C N1C 116.4(3) . . ?
C13C C14C C15C 110.2(3) . . ?
C16C C15C C14C 115.9(4) . . ?
C1D N1D C13D 106.8(2) . . ?
C1D N1D C5D 111.5(2) . . ?
C13D N1D C5D 111.2(3) . . ?
C1D N1D C9D 110.9(3) . . ?
C13D N1D C9D 111.5(2) . . ?
C5D N1D C9D 105.0(2) . . ?
C2D C1D N1D 115.7(3) . . ?
C3D C2D C1D 111.4(3) . . ?
C2D C3D C4D 113.5(4) . . ?
N1D C5D C6D 116.5(2) . . ?
C5D C6D C7D 110.2(3) . . ?
C8D C7D C6D 112.6(3) . . ?
C10D C9D N1D 117.0(2) . . ?
C9D C10D C11D 108.5(3) . . ?
C12D C11D C10D 113.8(4) . . ?
C14D C13D N1D 116.0(3) . . ?
C13D C14D C15D 110.3(3) . . ?
C16D C15D C14D 113.4(4) . . ?
Cl2E C1E Cl1E 111.1(7) . . ?
Cl2E Cl2E C1E 127.9(15) 2_655 . ?

loop_
_geom_bond_atom_site_label_1
_geom_bond_atom_site_label_2
_geom_bond_distance
_geom_bond_site_symmetry_2
_geom_bond_publ_flag
O1A C21A 1.416(4) . ?
O2A C24A 1.427(3) . ?
N1A C1A 1.372(3) . ?
N1A C18A 1.377(3) . ?
N2A C16A 1.371(3) . ?
N2A C17A 1.374(3) . ?
C1A C2A 1.403(4) . ?
C1A C6A 1.405(4) . ?
C2A C3A 1.390(4) . ?
C2A C19A 1.432(4) . ?
C3A C4A 1.402(4) . ?
C4A C5A 1.391(4) . ?
C4A C25A 1.536(4) . ?
C5A C6A 1.403(4) . ?
C6A C7A 1.451(4) . ?
C7A C18A 1.404(4) . ?
C7A C8A 1.414(4) . ?
C8A C9A 1.372(4) . ?
C9A C10A 1.416(4) . ?
C10A C17A 1.405(4) . ?
C10A C11A 1.454(4) . ?
C11A C12A 1.397(4) . ?
C11A C16A 1.410(4) . ?
C12A C13A 1.390(4) . ?
C13A C14A 1.403(4) . ?
C13A C29A 1.539(4) . ?
C14A C15A 1.390(4) . ?
C15A C16A 1.400(4) . ?
C15A C22A 1.441(4) . ?
C17A C18A 1.396(4) . ?
C19A C20A 1.193(4) . ?
C20A C21A 1.483(5) . ?
C21A C34A 1.494(7) . ?
C21A C33A 1.532(6) . ?
C22A C23A 1.194(4) . ?
C23A C24A 1.481(4) . ?
C24A C36A 1.514(4) . ?
C24A C35A 1.534(4) . ?
C25A C272 1.340(19) . ?
C25A C261 1.492(6) . ?
C25A C282 1.549(17) . ?
C25A C281 1.552(6) . ?
C25A C271 1.571(6) . ?
C25A C262 1.588(14) . ?
C29A C32A 1.522(4) . ?
C29A C30A 1.523(4) . ?
C29A C31A 1.533(4) . ?
O1B C21B 1.425(4) . ?
O2B C24B 1.429(3) . ?
N1B C1B 1.369(3) . ?
N1B C18B 1.382(3) . ?
N2B C17B 1.376(3) . ?
N2B C16B 1.381(3) . ?
C1B C2B 1.400(4) . ?
C1B C6B 1.412(4) . ?
C2B C3B 1.386(4) . ?
C2B C19B 1.439(4) . ?
C3B C4B 1.403(4) . ?
C4B C5B 1.394(4) . ?
C4B C25B 1.536(4) . ?
C5B C6B 1.392(4) . ?
C6B C7B 1.458(4) . ?
C7B C18B 1.404(4) . ?
C7B C8B 1.411(4) . ?
C8B C9B 1.370(4) . ?
C9B C10B 1.413(4) . ?
C10B C17B 1.411(4) . ?
C10B C11B 1.444(4) . ?
C11B C12B 1.404(4) . ?
C11B C16B 1.408(4) . ?
C12B C13B 1.389(4) . ?
C13B C14B 1.407(4) . ?
C13B C29B 1.535(4) . ?
C14B C15B 1.387(4) . ?
C15B C16B 1.391(4) . ?
C15B C22B 1.434(4) . ?
C17B C18B 1.393(4) . ?
C19B C20B 1.196(4) . ?
C20B C21B 1.480(4) . ?
C21B C34B 1.516(4) . ?
C21B C33B 1.524(5) . ?
C22B C23B 1.198(4) . ?
C23B C24B 1.469(4) . ?
C24B C36B 1.518(4) . ?
C24B C35B 1.521(4) . ?
C25B C27B 1.527(4) . ?
C25B C26B 1.532(4) . ?
C25B C28B 1.534(4) . ?
C29B C32B 1.490(5) . ?
C29B C30B 1.491(5) . ?
C29B C31B 1.517(6) . ?
N1C C1C 1.512(4) . ?
N1C C9C 1.521(4) . ?
N1C C5C 1.522(4) . ?
N1C C13C 1.531(4) . ?
C1C C2C 1.503(5) . ?
C2C C3C 1.474(5) . ?
C3C C4C 1.500(6) . ?
C5C C6C 1.506(4) . ?
C6C C7C 1.518(4) . ?
C7C C8C 1.504(5) . ?
C9C C10C 1.509(5) . ?
C10C C11C 1.486(5) . ?
C10C C21C 1.658(14) . ?
C11C C12C 1.507(7) . ?
C21C C22C 1.534(16) . ?
C13C C14C 1.483(5) . ?
C14C C15C 1.545(5) . ?
C15C C16C 1.474(5) . ?
N1D C1D 1.513(4) . ?
N1D C13D 1.516(4) . ?
N1D C5D 1.520(4) . ?
N1D C9D 1.526(4) . ?
C1D C2D 1.508(5) . ?
C2D C3D 1.499(5) . ?
C3D C4D 1.516(7) . ?
C5D C6D 1.523(4) . ?
C6D C7D 1.524(5) . ?
C7D C8D 1.509(6) . ?
C9D C10D 1.517(4) . ?
C10D C11D 1.535(5) . ?
C11D C12D 1.510(6) . ?
C13D C14D 1.510(5) . ?
C14D C15D 1.517(5) . ?
C15D C16D 1.504(6) . ?
C1E Cl2E 1.597(12) . ?
C1E Cl1E 1.661(11) . ?
Cl2E Cl2E 1.466(15) 2_655 ?

loop_
_geom_hbond_atom_site_label_D
_geom_hbond_atom_site_label_H
_geom_hbond_atom_site_label_A
_geom_hbond_distance_DH
_geom_hbond_distance_HA
_geom_hbond_distance_DA
_geom_hbond_angle_DHA
_geom_hbond_site_symmetry_A
N2B H2B Cl1B 0.87(3) 2.46(3) 3.303(2) 162(3) .
N1B H1B Cl1B 0.84(3) 2.46(3) 3.264(2) 161(3) .
O2B H2OB Cl1B 0.91(4) 2.27(4) 3.172(2) 177(3) .
O1B H1OB Cl1B 0.88(4) 2.32(4) 3.192(3) 178(4) .
N2A H2A Cl1A 0.91(3) 2.31(3) 3.186(2) 162(2) .
N1A H1A Cl1A 0.88(3) 2.36(3) 3.206(3) 161(3) .
O2A H2OA Cl1A 0.87(4) 2.26(4) 3.124(2) 178(3) .
O1A H1OA Cl1A 0.90(5) 2.22(5) 3.114(3) 175(4) .
